data_4037685
loop_
_publ_author_name
'Bolte, Benoit'
'Bryan, Christopher S.'
'Sharp, Phillip P.'
'Sayyahi, Soheil'
'Rihouey, Charly'
'Kendrick, Amy'
'Lan, Ping'
'Banwell, Martin G.'
'Jackson, Colin J.'
'Fraser, Nicholas J.'
'Willis, Anthony C.'
'Ward, James S.'

_publ_section_title
;
 Total Syntheses of the 3H-Pyrrolo[2,3-c]quinolone-containing Alkaloids
 Marinoquinolines A-F, K and Aplidiopsamine A Using a Palladium-catalysed
 Ullmann Cross-coupling/Reductive Cyclization Pathway.
;
_journal_name_full 'The Journal of organic chemistry'
_journal_paper_doi 10.1021/acs.joc.9b02725
_journal_year 2019
_chemical_compound_source local
_chemical_formula_moiety 'C19 H13 N3 O2 S'
_chemical_formula_sum 'C19 H13 N3 O2 S'
_chemical_formula_weight 347.40
_space_group_IT_number 14
_space_group_name_Hall '-P 2yn'
_space_group_name_H-M_alt 'P 1 21/n 1'
_symmetry_cell_setting monoclinic
_symmetry_space_group_name_H-M 'P 1 21/n 1'
_atom_sites_solution_hydrogens difmap
_atom_sites_solution_primary direct
_audit_creation_date 13-05-24
_audit_creation_method CRYSTALS_ver_14.40
_audit_update_record
;
2013-05-24 - Report on C19 H13 N3 O2 S 
             by Anthony C. Willis
             for   Benoit Bolte and Martin Banwell

2013-05-24 - passes checkcif tests with no warnings  
;
_cell_angle_alpha 90
_cell_angle_beta 98.2249(8)
_cell_angle_gamma 90
_cell_formula_units_Z 4
_cell_length_a 13.1847(2)
_cell_length_b 7.5178(1)
_cell_length_c 16.1336(2)
_cell_measurement_reflns_used 26997
_cell_measurement_temperature 200
_cell_measurement_theta_max 30
_cell_measurement_theta_min 2.6
_cell_volume 1582.71(4)
_computing_cell_refinement 'DENZO/SCALEPACK (Otwinowski & Minor, 1997)'
_computing_data_collection 'COLLECT (Nonius, 2001).'
_computing_data_reduction 'DENZO/SCALEPACK (Otwinowski & Minor, 1997)'
_computing_molecular_graphics
; 
ORTEP-II (Johnson 1976) in teXsan (MSC, 1992-1997)
;
_computing_publication_material 'CRYSTALS (Betteridge et al., 2003)'
_computing_structure_refinement 'CRYSTALS (Betteridge et al., 2003)'
_computing_structure_solution 'SIR92 (Altomare et al., 1994)'
_diffrn_ambient_temperature 200
_diffrn_measured_fraction_theta_full 0.999
_diffrn_measured_fraction_theta_max 0.999
_diffrn_measurement_device Area
_diffrn_measurement_device_type 'Nonius KappaCCD'
_diffrn_measurement_method ' \f and \w scans with CCD '
_diffrn_radiation_monochromator graphite
_diffrn_radiation_type 'Mo K\a'
_diffrn_radiation_wavelength 0.71073
_diffrn_reflns_av_R_equivalents 0.031
_diffrn_reflns_limit_h_max 18
_diffrn_reflns_limit_h_min -18
_diffrn_reflns_limit_k_max 10
_diffrn_reflns_limit_k_min -10
_diffrn_reflns_limit_l_max 22
_diffrn_reflns_limit_l_min -22
_diffrn_reflns_number 47696
_diffrn_reflns_theta_full 30.034
_diffrn_reflns_theta_max 30.034
_diffrn_reflns_theta_min 2.551
_diffrn_standards_number 0
_exptl_absorpt_coefficient_mu 0.223
_exptl_absorpt_correction_T_max 0.966
_exptl_absorpt_correction_T_min 0.930
_exptl_absorpt_correction_type integration
_exptl_absorpt_process_details
;
via Gaussian method (Coppens, 1970) implemented in maXus (2000)
;
_exptl_crystal_colour 'pale brown'
_exptl_crystal_density_diffrn 1.458
_exptl_crystal_density_method 'not measured'
_exptl_crystal_description block
_exptl_crystal_F_000 720
_exptl_crystal_size_max 0.470
_exptl_crystal_size_mid 0.230
_exptl_crystal_size_min 0.180
_refine_diff_density_max 0.35
_refine_diff_density_min -0.50
_refine_ls_extinction_coef 330(30)
_refine_ls_extinction_method 'Larson (1970), Equation 22'
_refine_ls_goodness_of_fit_ref 0.9875
_refine_ls_hydrogen_treatment mixed
_refine_ls_matrix_type full
_refine_ls_number_parameters 257
_refine_ls_number_reflns 4637
_refine_ls_number_restraints 0
_refine_ls_R_factor_all 0.0409
_refine_ls_R_factor_gt 0.0357
_refine_ls_shift/su_max 0.0010810
_refine_ls_shift/su_mean 0.0001180
_refine_ls_structure_factor_coef Fsqd
_refine_ls_weighting_details
;
 Method= Modified Sheldrick 
 w=1/[\s^2^(F^2^) + ( 0.05P)^2^ + 0.60P] 
 ,where P=(max(Fo^2^,0) + 2Fc^2^)/3 
;
_refine_ls_weighting_scheme calc
_refine_ls_wR_factor_all 0.0994
_refine_ls_wR_factor_gt 0.0958
_refine_ls_wR_factor_ref 0.0994
_reflns_limit_h_max 18
_reflns_limit_h_min -18
_reflns_limit_k_max 10
_reflns_limit_k_min 0
_reflns_limit_l_max 22
_reflns_limit_l_min 0
_reflns_number_gt 4094
_reflns_number_total 4637
_reflns_threshold_expression I>2.0\s(I)
_oxford_diffrn_Wilson_B_factor 2.39
_oxford_diffrn_Wilson_scale 0.75
_oxford_refine_ls_r_factor_ref 0.0409
_oxford_refine_ls_scale 1.233(5)
_oxford_reflns_number_all 4637
_oxford_reflns_threshold_expression_ref I>-10.0\s(I)
_oxford_structure_analysis_title 'ban1329 At 11:27 on 24/ 5/13'
_cod_data_source_file jo9b02725_si_012.cif
_cod_data_source_block ban1329
_cod_original_sg_symbol_H-M 'P 1 21/n 1 '
_cod_database_code 4037685

loop_
_symmetry_equiv_pos_as_xyz
x,y,z
-x,-y,-z
-x+1/2,y+1/2,-z+1/2
x+1/2,-y+1/2,z+1/2

loop_
_atom_site_label
_atom_site_type_symbol
_atom_site_fract_x
_atom_site_fract_y
_atom_site_fract_z
_atom_site_U_iso_or_equiv
_atom_site_occupancy
_atom_site_adp_type
_atom_site_refinement_flags_posn
N1 N 0.38777(7) 0.15628(14) 0.43775(6) 0.0300 1.0000 Uani .
C2 C 0.44101(9) 0.21339(15) 0.51194(7) 0.0293 1.0000 Uani .
C3 C 0.39077(11) 0.20812(18) 0.58387(8) 0.0378 1.0000 Uani .
C4 C 0.44064(12) 0.2656(2) 0.65939(8) 0.0438 1.0000 Uani .
C5 C 0.54172(13) 0.32880(19) 0.66658(8) 0.0443 1.0000 Uani .
C6 C 0.59243(11) 0.33573(17) 0.59829(8) 0.0372 1.0000 Uani .
C7 C 0.54271(9) 0.27824(14) 0.51919(7) 0.0286 1.0000 Uani .
C8 C 0.58870(8) 0.27967(14) 0.44498(7) 0.0267 1.0000 Uani .
C9 C 0.68775(9) 0.33359(17) 0.42920(8) 0.0338 1.0000 Uani .
C10 C 0.69193(9) 0.30779(17) 0.34707(8) 0.0340 1.0000 Uani .
N11 N 0.59921(7) 0.23512(13) 0.30846(6) 0.0283 1.0000 Uani .
C12 C 0.53350(8) 0.21956(14) 0.36936(6) 0.0246 1.0000 Uani .
C13 C 0.43145(8) 0.15881(15) 0.36889(7) 0.0268 1.0000 Uani .
C14 C 0.36275(9) 0.09715(18) 0.29616(7) 0.0341 1.0000 Uani .
N15 N 0.30210(9) 0.0501(2) 0.24271(7) 0.0490 1.0000 Uani .
S16 S 0.58308(2) 0.18478(4) 0.205762(17) 0.0310 1.0000 Uani .
O17 O 0.68521(7) 0.17313(14) 0.18627(6) 0.0445 1.0000 Uani .
O18 O 0.51645(8) 0.03498(12) 0.19548(6) 0.0412 1.0000 Uani .
C19 C 0.52264(8) 0.36970(15) 0.15466(7) 0.0279 1.0000 Uani .
C20 C 0.58231(9) 0.51262(17) 0.13619(8) 0.0327 1.0000 Uani .
C21 C 0.53418(10) 0.66138(17) 0.09784(8) 0.0339 1.0000 Uani .
C22 C 0.42760(9) 0.66894(16) 0.07834(7) 0.0307 1.0000 Uani .
C23 C 0.36983(9) 0.52191(18) 0.09569(7) 0.0344 1.0000 Uani .
C24 C 0.41657(9) 0.37147(17) 0.13374(7) 0.0329 1.0000 Uani .
C25 C 0.37547(11) 0.83327(18) 0.04029(9) 0.0413 1.0000 Uani .
H31 H 0.3209(13) 0.162(2) 0.5765(10) 0.0429 1.0000 Uiso .
H41 H 0.4046(13) 0.262(2) 0.7090(11) 0.0494 1.0000 Uiso .
H51 H 0.5761(13) 0.367(2) 0.7210(11) 0.0513 1.0000 Uiso .
H61 H 0.6625(13) 0.382(2) 0.6022(10) 0.0424 1.0000 Uiso .
H91 H 0.7423(12) 0.382(2) 0.4691(10) 0.0389 1.0000 Uiso .
H101 H 0.7467(12) 0.331(2) 0.3121(10) 0.0387 1.0000 Uiso .
H201 H 0.6582(11) 0.509(2) 0.1512(9) 0.0373 1.0000 Uiso .
H211 H 0.5772(12) 0.761(2) 0.0850(10) 0.0387 1.0000 Uiso .
H231 H 0.2944(12) 0.526(2) 0.0808(10) 0.0399 1.0000 Uiso .
H241 H 0.3766(12) 0.268(2) 0.1470(9) 0.0376 1.0000 Uiso .
H251 H 0.4264 0.9212 0.0273 0.0491 0.7 Uiso R
H252 H 0.3320 0.8856 0.0762 0.0491 0.7 Uiso R
H253 H 0.3358 0.8062 -0.0134 0.0491 0.7 Uiso R
H254 H 0.3033 0.8197 0.0363 0.0491 0.3 Uiso R
H255 H 0.3967 0.9331 0.0746 0.0491 0.3 Uiso R
H256 H 0.3936 0.8511 -0.0140 0.0491 0.3 Uiso R

loop_
_atom_site_aniso_label
_atom_site_aniso_U_11
_atom_site_aniso_U_22
_atom_site_aniso_U_33
_atom_site_aniso_U_23
_atom_site_aniso_U_13
_atom_site_aniso_U_12
N1 0.0274(4) 0.0345(5) 0.0275(4) 0.0031(4) 0.0016(3) 0.0011(4)
C2 0.0325(5) 0.0295(5) 0.0255(5) 0.0018(4) 0.0022(4) 0.0072(4)
C3 0.0420(6) 0.0411(7) 0.0316(6) 0.0050(5) 0.0093(5) 0.0109(5)
C4 0.0615(9) 0.0432(7) 0.0278(6) 0.0022(5) 0.0101(6) 0.0184(6)
C5 0.0642(9) 0.0394(7) 0.0263(6) -0.0060(5) -0.0039(6) 0.0147(6)
C6 0.0450(7) 0.0336(6) 0.0296(6) -0.0057(5) -0.0067(5) 0.0061(5)
C7 0.0339(5) 0.0245(5) 0.0256(5) -0.0015(4) -0.0018(4) 0.0061(4)
C8 0.0266(5) 0.0241(5) 0.0275(5) -0.0010(4) -0.0030(4) 0.0020(4)
C9 0.0271(5) 0.0339(6) 0.0380(6) -0.0012(5) -0.0038(4) -0.0037(4)
C10 0.0253(5) 0.0365(6) 0.0393(6) 0.0040(5) 0.0020(4) -0.0018(4)
N11 0.0261(4) 0.0323(5) 0.0258(4) 0.0017(4) 0.0018(3) 0.0006(4)
C12 0.0245(4) 0.0245(5) 0.0238(5) 0.0002(4) 0.0000(4) 0.0023(4)
C13 0.0257(5) 0.0284(5) 0.0250(5) 0.0009(4) -0.0013(4) -0.0004(4)
C14 0.0312(5) 0.0409(6) 0.0287(5) 0.0040(5) -0.0007(4) -0.0054(5)
N15 0.0419(6) 0.0646(8) 0.0365(6) 0.0024(5) -0.0085(5) -0.0138(6)
S16 0.03597(16) 0.03049(15) 0.02682(14) 0.00006(10) 0.00536(10) 0.00908(10)
O17 0.0421(5) 0.0539(6) 0.0402(5) 0.0047(4) 0.0146(4) 0.0219(4)
O18 0.0591(6) 0.0285(4) 0.0342(4) -0.0035(3) 0.0000(4) 0.0013(4)
C19 0.0308(5) 0.0306(5) 0.0225(4) 0.0005(4) 0.0044(4) 0.0058(4)
C20 0.0279(5) 0.0360(6) 0.0338(5) 0.0010(5) 0.0031(4) 0.0032(4)
C21 0.0351(6) 0.0319(6) 0.0338(6) 0.0014(5) 0.0022(4) -0.0009(5)
C22 0.0354(5) 0.0323(5) 0.0230(5) -0.0015(4) -0.0008(4) 0.0060(4)
C23 0.0294(5) 0.0423(6) 0.0304(5) 0.0038(5) 0.0010(4) 0.0045(5)
C24 0.0312(5) 0.0375(6) 0.0298(5) 0.0046(5) 0.0034(4) 0.0001(5)
C25 0.0464(7) 0.0361(6) 0.0376(6) 0.0027(5) -0.0074(5) 0.0081(5)

loop_
_atom_type_symbol
_atom_type_scat_dispersion_real
_atom_type_scat_dispersion_imag
_atom_type_scat_Cromer_Mann_a1
_atom_type_scat_Cromer_Mann_b1
_atom_type_scat_Cromer_Mann_a2
_atom_type_scat_Cromer_Mann_b2
_atom_type_scat_Cromer_Mann_a3
_atom_type_scat_Cromer_Mann_b3
_atom_type_scat_Cromer_Mann_a4
_atom_type_scat_Cromer_Mann_b4
_atom_type_scat_Cromer_Mann_c
_atom_type_scat_source
C 0.0033 0.0016 2.3100 20.8439 1.0200 10.2075 1.5886 0.5687 0.8650 51.6512 0.2156 'International Tables Vol C 4.2.6.8 and 6.1.1.4'
H 0.0000 0.0000 0.4930 10.5109 0.3229 26.1257 0.1402 3.1424 0.0408 57.7998 0.0030 'International Tables Vol C 4.2.6.8 and 6.1.1.4'
N 0.0061 0.0033 12.2126 0.0057 3.1322 9.8933 2.0125 28.9975 1.1663 0.5826 -11.5290 'International Tables Vol C 4.2.6.8 and 6.1.1.4'
O 0.0106 0.0060 3.0485 13.2771 2.2868 5.7011 1.5463 0.3239 0.8670 32.9089 0.2508 'International Tables Vol C 4.2.6.8 and 6.1.1.4'
S 0.1246 0.1234 6.9053 1.4679 5.2034 22.2151 1.4379 0.2536 1.5863 56.1720 0.8669 'International Tables Vol C 4.2.6.8 and 6.1.1.4'

loop_
_exptl_crystal_face_index_h
_exptl_crystal_face_index_k
_exptl_crystal_face_index_l
_exptl_crystal_face_perp_dist
1 0 0 0.050
-1 0 0 0.150
0 0 1 0.100
0 0 -1 0.130
1 0 -1 0.080
-1 0 1 0.130
-1 0 -1 0.128
1 0 1 0.054
-1 -1 0 0.154
7 -2 -1 0.091
-5 5 0 0.255
1 1 0 0.207
0 -1 2 0.147

loop_
_geom_angle_atom_site_label_1
_geom_angle_atom_site_label_2
_geom_angle_atom_site_label_3
_geom_angle
_geom_angle_publ_flag
C2 N1 C13 120.01(10) yes
N1 C2 C3 117.82(11) yes
N1 C2 C7 122.82(10) yes
C3 C2 C7 119.36(11) yes
C2 C3 C4 119.93(13) yes
C2 C3 H31 116.9(10) no
C4 C3 H31 123.1(10) no
C3 C4 C5 120.65(13) yes
C3 C4 H41 119.2(10) no
C5 C4 H41 120.2(10) no
C4 C5 C6 120.89(12) yes
C4 C5 H51 119.3(10) no
C6 C5 H51 119.8(10) no
C5 C6 C7 119.81(13) yes
C5 C6 H61 121.7(10) no
C7 C6 H61 118.5(10) no
C6 C7 C2 119.36(11) yes
C6 C7 C8 124.06(11) yes
C2 C7 C8 116.58(10) yes
C7 C8 C9 131.83(10) yes
C7 C8 C12 120.05(10) yes
C9 C8 C12 108.12(10) yes
C8 C9 C10 107.58(10) yes
C8 C9 H91 127.0(9) no
C10 C9 H91 125.4(9) no
C9 C10 N11 109.72(11) yes
C9 C10 H101 131.9(9) no
N11 C10 H101 118.3(9) no
C10 N11 C12 107.92(9) yes
C10 N11 S16 120.31(8) yes
C12 N11 S16 131.77(8) yes
N11 C12 C8 106.64(9) yes
N11 C12 C13 134.58(9) yes
C8 C12 C13 118.78(10) yes
C12 C13 N1 121.76(10) yes
C12 C13 C14 126.02(10) yes
N1 C13 C14 112.21(10) yes
C13 C14 N15 174.31(14) yes
N11 S16 O17 103.90(5) yes
N11 S16 O18 106.35(5) yes
O17 S16 O18 120.75(6) yes
N11 S16 C19 105.68(5) yes
O17 S16 C19 108.97(6) yes
O18 S16 C19 110.00(6) yes
S16 C19 C20 118.82(8) yes
S16 C19 C24 119.76(9) yes
C20 C19 C24 121.42(11) yes
C19 C20 C21 118.84(11) yes
C19 C20 H201 120.4(9) no
C21 C20 H201 120.7(9) no
C20 C21 C22 120.98(11) yes
C20 C21 H211 118.0(9) no
C22 C21 H211 121.0(9) no
C21 C22 C23 118.94(11) yes
C21 C22 C25 120.84(11) yes
C23 C22 C25 120.22(11) yes
C22 C23 C24 120.95(11) yes
C22 C23 H231 119.3(9) no
C24 C23 H231 119.8(9) no
C19 C24 C23 118.84(11) yes
C19 C24 H241 119.5(9) no
C23 C24 H241 121.6(9) no
C22 C25 H251 110.7 no
C22 C25 H252 111.7 no
H251 C25 H252 109.8 no
C22 C25 H253 110.5 no
H251 C25 H253 104.4 no
H252 C25 H253 109.5 no
C22 C25 H254 109.6 no
C22 C25 H255 109.4 no
H254 C25 H255 109.5 no
C22 C25 H256 109.4 no
H254 C25 H256 109.5 no
H255 C25 H256 109.5 no

loop_
_geom_bond_atom_site_label_1
_geom_bond_atom_site_label_2
_geom_bond_distance
_geom_bond_publ_flag
N1 C2 1.3673(14) yes
N1 C13 1.3226(14) yes
C2 C3 1.4166(17) yes
C2 C7 1.4158(16) yes
C3 C4 1.3690(19) yes
C3 H31 0.976(16) no
C4 C5 1.404(2) yes
C4 H41 0.989(18) no
C5 C6 1.369(2) yes
C5 H51 0.972(18) no
C6 C7 1.4163(15) yes
C6 H61 0.982(16) no
C7 C8 1.4174(16) yes
C8 C9 1.4247(16) yes
C8 C12 1.4029(14) yes
C9 C10 1.3480(18) yes
C9 H91 0.964(15) no
C10 N11 1.4011(14) yes
C10 H101 0.993(16) no
N11 C12 1.4046(14) yes
N11 S16 1.6831(10) yes
C12 C13 1.4199(14) yes
C13 C14 1.4519(15) yes
C14 N15 1.1450(16) yes
S16 O17 1.4287(10) yes
S16 O18 1.4233(10) yes
S16 C19 1.7491(11) yes
C19 C20 1.3890(17) yes
C19 C24 1.3910(16) yes
C20 C21 1.3870(17) yes
C20 H201 0.996(15) no
C21 C22 1.3966(17) yes
C21 H211 0.979(16) no
C22 C23 1.3934(18) yes
C22 C25 1.5015(16) yes
C23 C24 1.3884(17) yes
C23 H231 0.989(15) no
C24 H241 0.981(16) no
C25 H251 0.986 no
C25 H252 0.956 no
C25 H253 0.967 no
C25 H254 0.950 no
C25 H255 0.950 no
C25 H256 0.950 no

loop_
_geom_contact_atom_site_label_1
_geom_contact_atom_site_label_2
_geom_contact_distance
_geom_contact_site_symmetry_2
_geom_contact_publ_flag
O17 C10 3.272(2) 3_645 no
O17 C3 3.486(2) 4_554 no
O17 C4 3.487(2) 4_554 no
O18 C21 3.245(2) 1_545 no
O18 C4 3.245(2) 2_656 no
O18 C25 3.270(2) 1_545 no
O18 C22 3.447(2) 1_545 no
N1 C7 3.437(2) 2_656 no
N1 C23 3.510(2) 3_545 no
N1 C2 3.599(2) 2_656 no
N15 C6 3.459(2) 4_454 no
N15 C5 3.594(2) 4_454 no
C3 C12 3.419(2) 2_656 no
C3 C9 3.595(2) 2_666 no
C5 C14 3.462(2) 2_656 no
C5 C12 3.561(2) 2_666 no
C7 C7 3.545(2) 2_666 no

loop_
_geom_torsion_atom_site_label_1
_geom_torsion_atom_site_label_2
_geom_torsion_atom_site_label_3
_geom_torsion_atom_site_label_4
_geom_torsion
_geom_torsion_publ_flag
S16 N11 C10 C9 -178.79(9) no
S16 N11 C12 C8 179.09(8) no
S16 N11 C12 C13 -0.4(2) no
S16 C19 C20 C21 -178.2(1) no
S16 C19 C24 C23 177.90(9) no
O17 S16 N11 C10 19.6(1) no
O17 S16 N11 C12 -160.9(1) no
O17 S16 C19 C20 -27.1(1) no
O17 S16 C19 C24 153.1(1) no
O18 S16 N11 C10 148.06(9) no
O18 S16 N11 C12 -32.4(1) no
O18 S16 C19 C20 -161.6(1) no
O18 S16 C19 C24 18.7(1) no
N1 C2 C3 C4 -179.4(1) no
N1 C2 C7 C6 179.7(1) no
N1 C2 C7 C8 -0.8(2) no
N1 C13 C12 N11 178.9(1) no
N1 C13 C12 C8 -0.5(2) no
N11 S16 C19 C20 84.0(1) no
N11 S16 C19 C24 -95.7(1) no
N11 C10 C9 C8 -1.2(1) no
N11 C12 C8 C7 -179.26(9) no
N11 C12 C8 C9 0.7(1) no
N11 C12 C13 C14 -2.4(2) no
C2 N1 C13 C12 0.1(2) no
C2 N1 C13 C14 -178.8(1) no
C2 C3 C4 C5 -0.5(2) no
C2 C7 C6 C5 -0.3(2) no
C2 C7 C8 C9 -179.6(1) no
C2 C7 C8 C12 0.3(2) no
C3 C2 N1 C13 180.0(1) no
C3 C2 C7 C6 0.3(2) no
C3 C2 C7 C8 179.9(1) no
C3 C4 C5 C6 0.5(2) no
C4 C3 C2 C7 0.1(2) no
C4 C5 C6 C7 -0.1(2) no
C5 C6 C7 C8 -179.8(1) no
C6 C7 C8 C9 -0.1(2) no
C6 C7 C8 C12 179.8(1) no
C7 C2 N1 C13 0.6(2) no
C7 C8 C9 C10 -179.8(1) no
C7 C8 C12 C13 0.3(2) no
C8 C12 N11 C10 -1.4(1) no
C8 C12 C13 C14 178.2(1) no
C9 C8 C12 C13 -179.8(1) no
C9 C10 N11 C12 1.6(1) no
C10 N11 S16 C19 -95.0(1) no
C10 N11 C12 C13 179.2(1) no
C10 C9 C8 C12 0.3(1) no
C12 N11 S16 C19 84.5(1) no
C19 C20 C21 C22 0.4(2) no
C19 C24 C23 C22 0.2(2) no
C20 C19 C24 C23 -1.8(2) no
C20 C21 C22 C23 -1.9(2) no
C20 C21 C22 C25 177.3(1) no
C21 C20 C19 C24 1.5(2) no
C21 C22 C23 C24 1.7(2) no
C24 C23 C22 C25 -177.6(1) no
